data_4076853
loop_
_publ_author_name
'Su\'arez, Andr\'es'
'M\'endez-Rojas, Miguel A.'
'Pizzano, Antonio'

_publ_section_title
;
 Electronic Differences between Coordinating Functionalities of Chiral
 Phosphine&#x2212;Phosphites and Effects in Catalytic Enantioselective
 Hydrogenation
;
_journal_issue 22
_journal_name_full Organometallics
_journal_page_first 4611
_journal_paper_doi 10.1021/om020140c
_journal_volume 21
_journal_year 2002
_chemical_formula_sum 'C47 H56 Cl O5 P2 Rh'
_chemical_formula_weight 901.22
_chemical_name_systematic
; 
 ? 
;
_space_group_IT_number 19
_symmetry_cell_setting orthorhombic
_symmetry_space_group_name_Hall 'P 2ac 2ab'
_symmetry_space_group_name_H-M 'P 21 21 21'
_atom_sites_solution_hydrogens geom
_atom_sites_solution_primary direct
_atom_sites_solution_secondary difmap
_audit_creation_method SHELXL-97
_cell_angle_alpha 90.00
_cell_angle_beta 90.00
_cell_angle_gamma 90.00
_cell_formula_units_Z 4
_cell_length_a 10.0304(2)
_cell_length_b 13.3552(3)
_cell_length_c 34.9411(9)
_cell_measurement_temperature 299(2)
_cell_volume 4680.64(19)
_computing_cell_refinement 'Bruker SMART'
_computing_data_collection 'Bruker SMART'
_computing_data_reduction 'Bruker SHELXTL'
_computing_molecular_graphics 'Bruker SHELXTL'
_computing_publication_material 'Bruker SHELXTL'
_computing_structure_refinement 'SHELXL-97 (Sheldrick, 1997)'
_computing_structure_solution 'SHELXS-97 (Sheldrick, 1990)'
_diffrn_ambient_temperature 299(2)
_diffrn_measured_fraction_theta_full 0.999
_diffrn_measured_fraction_theta_max 0.999
_diffrn_measurement_device_type 'CCD area detector'
_diffrn_measurement_method 'phi and omega scans'
_diffrn_radiation_monochromator graphite
_diffrn_radiation_source 'fine-focus sealed tube'
_diffrn_radiation_type MoK\a
_diffrn_radiation_wavelength 0.71073
_diffrn_reflns_av_R_equivalents 0.0485
_diffrn_reflns_av_sigmaI/netI 0.0448
_diffrn_reflns_limit_h_max 11
_diffrn_reflns_limit_h_min -11
_diffrn_reflns_limit_k_max 14
_diffrn_reflns_limit_k_min -14
_diffrn_reflns_limit_l_max 38
_diffrn_reflns_limit_l_min -37
_diffrn_reflns_number 24482
_diffrn_reflns_theta_full 23.29
_diffrn_reflns_theta_max 23.29
_diffrn_reflns_theta_min 1.17
_exptl_absorpt_coefficient_mu 0.532
_exptl_absorpt_correction_T_max 0.2707
_exptl_absorpt_correction_T_min 0.2300
_exptl_absorpt_correction_type empirical
_exptl_crystal_colour YELLOW
_exptl_crystal_density_diffrn 1.279
_exptl_crystal_density_method 'not measured'
_exptl_crystal_description PRISM
_exptl_crystal_F_000 1880
_exptl_crystal_size_max 0.22
_exptl_crystal_size_mid 0.35
_exptl_crystal_size_min 0.35
_refine_diff_density_max 0.392
_refine_diff_density_min -0.310
_refine_diff_density_rms 0.074
_refine_ls_abs_structure_details 'Flack H D (1983), Acta Cryst. A39, 876-881'
_refine_ls_abs_structure_Flack 0.01(3)
_refine_ls_extinction_method none
_refine_ls_goodness_of_fit_ref 1.035
_refine_ls_hydrogen_treatment mixed
_refine_ls_matrix_type full
_refine_ls_number_parameters 517
_refine_ls_number_reflns 6735
_refine_ls_number_restraints 0
_refine_ls_restrained_S_all 1.035
_refine_ls_R_factor_all 0.0425
_refine_ls_R_factor_gt 0.0336
_refine_ls_shift/su_max 0.002
_refine_ls_shift/su_mean 0.000
_refine_ls_structure_factor_coef Fsqd
_refine_ls_weighting_details 'calc w=1/[\s^2^(Fo^2^)+(0.0443P)^2^+0.0000P] where P=(Fo^2^+2Fc^2^)/3'
_refine_ls_weighting_scheme calc
_refine_ls_wR_factor_gt 0.0738
_refine_ls_wR_factor_ref 0.0843
_reflns_number_gt 5763
_reflns_number_total 6735
_reflns_threshold_expression >2sigma(I)
_cod_data_source_file om020140c.cif
_cod_data_source_block vsp12
_cod_depositor_comments
;
The following automatic conversions were performed:

'_symmetry_cell_setting' value 'Orthorhombic' changed to
'orthorhombic' according to
/home/saulius/struct/CIF-dictionaries/cif_core.dic dictionary named
'cif_core.dic' version 2.4.1 from 2010-06-29.

Automatic conversion script
Id: cif_fix_values 1715 2011-07-08 13:25:40Z adriana 
;
_cod_original_sg_symbol_H-M P2(1)2(1)2(1)
_cod_database_code 4076853

loop_
_symmetry_equiv_pos_as_xyz
'x, y, z'
'-x+1/2, -y, z+1/2'
'-x, y+1/2, -z+1/2'
'x+1/2, -y+1/2, -z'

loop_
_atom_site_label
_atom_site_type_symbol
_atom_site_fract_x
_atom_site_fract_y
_atom_site_fract_z
_atom_site_U_iso_or_equiv
_atom_site_adp_type
_atom_site_occupancy
_atom_site_symmetry_multiplicity
_atom_site_calc_flag
_atom_site_refinement_flags
C1 C 0.7104(5) 0.9202(4) 0.81448(15) 0.0586(13) Uani 1 1 d .
C2 C 0.7110(6) 0.8867(4) 0.77731(16) 0.0765(16) Uani 1 1 d .
H2 H 0.6989 0.8188 0.7724 0.092 Uiso 1 1 calc R
C3 C 0.7291(6) 0.9512(5) 0.74749(18) 0.094(2) Uani 1 1 d .
H3 H 0.7279 0.9276 0.7225 0.113 Uiso 1 1 calc R
C4 C 0.7493(6) 1.0529(6) 0.7548(2) 0.103(2) Uani 1 1 d .
H4 H 0.7622 1.0974 0.7347 0.124 Uiso 1 1 calc R
C5 C 0.7500(6) 1.0865(5) 0.7917(2) 0.091(2) Uani 1 1 d .
H5 H 0.7629 1.1543 0.7966 0.109 Uiso 1 1 calc R
C6 C 0.7318(5) 1.0209(4) 0.82196(18) 0.0741(16) Uani 1 1 d .
H6 H 0.7338 1.0442 0.8470 0.089 Uiso 1 1 calc R
C7 C 0.6226(5) 0.8994(3) 0.89347(14) 0.0535(12) Uani 1 1 d .
C8 C 0.4940(5) 0.9362(4) 0.89012(17) 0.0727(15) Uani 1 1 d .
H8 H 0.4478 0.9280 0.8672 0.087 Uiso 1 1 calc R
C9 C 0.4344(6) 0.9840(4) 0.9199(2) 0.0891(18) Uani 1 1 d .
H9 H 0.3486 1.0093 0.9170 0.107 Uiso 1 1 calc R
C10 C 0.4983(7) 0.9955(4) 0.9541(2) 0.0874(19) Uani 1 1 d .
H10 H 0.4568 1.0279 0.9744 0.105 Uiso 1 1 calc R
C11 C 0.6226(7) 0.9589(5) 0.95769(19) 0.096(2) Uani 1 1 d .
H11 H 0.6666 0.9657 0.9810 0.115 Uiso 1 1 calc R
C12 C 0.6864(6) 0.9117(4) 0.92788(16) 0.0756(16) Uani 1 1 d .
H12 H 0.7729 0.8881 0.9311 0.091 Uiso 1 1 calc R
C13 C 0.8648(4) 0.8015(4) 0.86638(12) 0.0518(11) Uani 1 1 d .
C14 C 0.9738(5) 0.8475(4) 0.84950(15) 0.0674(14) Uani 1 1 d .
H14 H 0.9602 0.8991 0.8321 0.081 Uiso 1 1 calc R
C15 C 1.1021(5) 0.8182(5) 0.85814(17) 0.0857(17) Uani 1 1 d .
H15 H 1.1740 0.8504 0.8467 0.103 Uiso 1 1 calc R
C16 C 1.1243(6) 0.7416(5) 0.88355(19) 0.0848(18) Uani 1 1 d .
H16 H 1.2109 0.7213 0.8890 0.102 Uiso 1 1 calc R
C17 C 1.0188(5) 0.6956(4) 0.90069(15) 0.0669(13) Uani 1 1 d .
H17 H 1.0333 0.6455 0.9187 0.080 Uiso 1 1 calc R
C18 C 0.8915(4) 0.7231(3) 0.89134(13) 0.0510(12) Uani 1 1 d .
C19 C 0.7164(4) 0.4423(3) 0.85154(12) 0.0475(11) Uani 1 1 d .
C20 C 0.7152(5) 0.4313(3) 0.81240(12) 0.0476(11) Uani 1 1 d .
C21 C 0.6300(5) 0.3563(4) 0.79970(14) 0.0588(13) Uani 1 1 d .
H21 H 0.6252 0.3452 0.7735 0.071 Uiso 1 1 calc R
C22 C 0.5520(5) 0.2970(3) 0.82306(13) 0.0579(11) Uani 1 1 d .
C23 C 0.5650(5) 0.3065(3) 0.86280(12) 0.0549(10) Uani 1 1 d .
C24 C 0.6525(4) 0.3792(3) 0.87730(12) 0.0465(11) Uani 1 1 d .
C25 C 0.7949(5) 0.4903(4) 0.78216(13) 0.0596(13) Uani 1 1 d .
C26 C 0.8943(6) 0.5670(5) 0.79819(16) 0.097(2) Uani 1 1 d .
H26A H 0.8464 0.6221 0.8092 0.145 Uiso 1 1 calc R
H26B H 0.9504 0.5909 0.7779 0.145 Uiso 1 1 calc R
H26C H 0.9482 0.5358 0.8175 0.145 Uiso 1 1 calc R
C27 C 0.6974(7) 0.5451(5) 0.75560(16) 0.098(2) Uani 1 1 d .
H27A H 0.6404 0.4972 0.7433 0.148 Uiso 1 1 calc R
H27B H 0.7466 0.5815 0.7366 0.148 Uiso 1 1 calc R
H27C H 0.6443 0.5908 0.7703 0.148 Uiso 1 1 calc R
C28 C 0.8761(6) 0.4163(4) 0.75803(16) 0.0861(18) Uani 1 1 d .
H28A H 0.9387 0.3820 0.7741 0.129 Uiso 1 1 calc R
H28B H 0.9232 0.4521 0.7384 0.129 Uiso 1 1 calc R
H28C H 0.8171 0.3685 0.7464 0.129 Uiso 1 1 calc R
C29 C 0.4576(6) 0.2233(4) 0.80558(15) 0.0787(16) Uani 1 1 d .
H29A H 0.3676 0.2417 0.8118 0.118 Uiso 1 1 calc R
H29B H 0.4760 0.1576 0.8154 0.118 Uiso 1 1 calc R
H29C H 0.4685 0.2233 0.7783 0.118 Uiso 1 1 calc R
C30 C 0.4808(6) 0.2424(4) 0.88929(16) 0.0789(17) Uani 1 1 d .
H30A H 0.3881 0.2525 0.8836 0.118 Uiso 1 1 calc R
H30B H 0.4979 0.2611 0.9154 0.118 Uiso 1 1 calc R
H30C H 0.5031 0.1732 0.8857 0.118 Uiso 1 1 calc R
C31 C 0.6766(4) 0.3891(3) 0.91933(12) 0.0482(11) Uani 1 1 d .
C32 C 0.7332(5) 0.3114(4) 0.94036(13) 0.0576(11) Uani 1 1 d .
C33 C 0.7418(5) 0.3199(4) 0.97986(14) 0.0658(13) Uani 1 1 d .
C34 C 0.6892(5) 0.4045(4) 0.99769(13) 0.0635(13) Uani 1 1 d .
H34 H 0.6893 0.4065 1.0243 0.076 Uiso 1 1 calc R
C35 C 0.6367(4) 0.4859(3) 0.97820(13) 0.0518(11) Uani 1 1 d .
C36 C 0.6399(4) 0.4769(3) 0.93849(13) 0.0482(11) Uani 1 1 d .
C37 C 0.7871(6) 0.2184(4) 0.92161(15) 0.0787(16) Uani 1 1 d .
H37A H 0.7302 0.1627 0.9275 0.118 Uiso 1 1 calc R
H37B H 0.8753 0.2052 0.9310 0.118 Uiso 1 1 calc R
H37C H 0.7903 0.2279 0.8944 0.118 Uiso 1 1 calc R
C38 C 0.8079(8) 0.2392(5) 1.00387(18) 0.101(2) Uani 1 1 d .
H38A H 0.8980 0.2297 0.9954 0.152 Uiso 1 1 calc R
H38B H 0.7594 0.1776 1.0012 0.152 Uiso 1 1 calc R
H38C H 0.8079 0.2592 1.0303 0.152 Uiso 1 1 calc R
C39 C 0.5765(6) 0.5753(4) 0.99931(14) 0.0689(14) Uani 1 1 d .
C40 C 0.4387(7) 0.6013(6) 0.98332(17) 0.120(3) Uani 1 1 d .
H40A H 0.3969 0.6502 0.9995 0.181 Uiso 1 1 calc R
H40B H 0.3847 0.5420 0.9825 0.181 Uiso 1 1 calc R
H40C H 0.4480 0.6280 0.9580 0.181 Uiso 1 1 calc R
C41 C 0.6701(9) 0.6649(4) 0.99746(18) 0.125(3) Uani 1 1 d .
H41A H 0.7570 0.6454 1.0063 0.187 Uiso 1 1 calc R
H41B H 0.6363 0.7176 1.0134 0.187 Uiso 1 1 calc R
H41C H 0.6761 0.6882 0.9715 0.187 Uiso 1 1 calc R
C42 C 0.5511(6) 0.5514(5) 1.04126(14) 0.0875(17) Uani 1 1 d .
H42A H 0.6346 0.5470 1.0546 0.131 Uiso 1 1 calc R
H42B H 0.5049 0.4886 1.0432 0.131 Uiso 1 1 calc R
H42C H 0.4977 0.6034 1.0524 0.131 Uiso 1 1 calc R
C43 C 0.4358(5) 0.5820(4) 0.84247(15) 0.0653(12) Uani 1 1 d .
C44 C 0.0980(12) 0.1217(10) 0.8509(3) 0.199(5) Uani 1 1 d .
H44A H 0.1913 0.1073 0.8535 0.299 Uiso 1 1 calc R
H44B H 0.0658 0.0944 0.8272 0.299 Uiso 1 1 calc R
H44C H 0.0500 0.0923 0.8718 0.299 Uiso 1 1 calc R
C45 C 0.0774(10) 0.2327(12) 0.8510(5) 0.214(7) Uani 1 1 d .
H45A H 0.1298 0.2618 0.8305 0.257 Uiso 1 1 calc R
H45B H -0.0157 0.2464 0.8456 0.257 Uiso 1 1 calc R
C46 C 0.0906(12) 0.3871(10) 0.8892(5) 0.257(10) Uani 1 1 d .
H46A H 0.1497 0.4236 0.8722 0.309 Uiso 1 1 calc R
H46B H -0.0007 0.4046 0.8828 0.309 Uiso 1 1 calc R
C47 C 0.118(2) 0.4123(11) 0.9282(5) 0.340(16) Uani 1 1 d .
H47A H 0.1172 0.3526 0.9435 0.510 Uiso 1 1 calc R
H47B H 0.0517 0.4580 0.9374 0.510 Uiso 1 1 calc R
H47C H 0.2045 0.4432 0.9299 0.510 Uiso 1 1 calc R
Cl1 Cl 0.41215(12) 0.78240(10) 0.80366(4) 0.0714(4) Uani 1 1 d .
O1 O 0.7863(3) 0.6719(2) 0.90940(8) 0.0532(8) Uani 1 1 d .
O2 O 0.7830(3) 0.5247(2) 0.86935(8) 0.0467(7) Uani 1 1 d .
O3 O 0.5944(3) 0.5565(2) 0.91571(8) 0.0484(7) Uani 1 1 d .
O4 O 0.3613(4) 0.5199(3) 0.84328(15) 0.1051(14) Uani 1 1 d .
O5 O 0.1110(7) 0.2790(8) 0.8847(3) 0.193(4) Uani 1 1 d .
P1 P 0.69280(12) 0.83024(8) 0.85316(3) 0.0504(3) Uani 1 1 d .
P2 P 0.68115(12) 0.61032(8) 0.88353(3) 0.0464(3) Uani 1 1 d .
Rh1 Rh 0.55760(3) 0.69107(2) 0.843905(10) 0.04872(11) Uani 1 1 d .

loop_
_atom_site_aniso_label
_atom_site_aniso_U_11
_atom_site_aniso_U_22
_atom_site_aniso_U_33
_atom_site_aniso_U_23
_atom_site_aniso_U_13
_atom_site_aniso_U_12
C1 0.050(3) 0.052(3) 0.074(4) 0.014(3) 0.002(2) 0.001(2)
C2 0.086(4) 0.076(4) 0.068(4) 0.016(3) -0.002(3) -0.007(3)
C3 0.100(5) 0.109(6) 0.073(4) 0.023(4) 0.013(3) -0.010(4)
C4 0.084(5) 0.102(6) 0.123(7) 0.064(5) 0.010(4) 0.004(4)
C5 0.091(5) 0.061(4) 0.121(6) 0.029(4) 0.014(4) 0.000(3)
C6 0.077(4) 0.054(3) 0.092(4) 0.013(3) 0.016(3) 0.003(3)
C7 0.053(3) 0.037(2) 0.071(3) 0.006(2) 0.006(2) -0.001(2)
C8 0.065(3) 0.075(4) 0.078(4) 0.005(3) 0.003(3) 0.007(3)
C9 0.065(4) 0.084(4) 0.119(6) -0.002(4) 0.028(4) 0.018(4)
C10 0.103(5) 0.075(4) 0.084(5) -0.018(4) 0.021(4) 0.014(4)
C11 0.098(5) 0.103(5) 0.087(5) -0.036(4) -0.002(4) 0.024(4)
C12 0.066(4) 0.076(4) 0.084(4) -0.020(3) -0.011(3) 0.013(3)
C13 0.047(3) 0.047(3) 0.062(3) -0.005(3) 0.004(2) -0.003(2)
C14 0.058(3) 0.071(3) 0.073(4) 0.001(3) 0.004(3) -0.005(2)
C15 0.052(3) 0.095(4) 0.110(5) -0.008(4) 0.018(3) 0.002(3)
C16 0.047(3) 0.090(4) 0.117(5) -0.015(4) -0.006(3) 0.013(3)
C17 0.062(3) 0.057(3) 0.081(4) -0.008(3) -0.017(3) 0.013(3)
C18 0.053(3) 0.049(3) 0.052(3) -0.011(2) -0.003(2) 0.002(2)
C19 0.044(2) 0.044(2) 0.054(3) -0.008(2) -0.002(2) 0.001(2)
C20 0.055(3) 0.047(3) 0.041(3) 0.000(2) 0.001(2) 0.008(2)
C21 0.067(3) 0.061(3) 0.048(3) -0.014(2) -0.003(2) 0.005(3)
C22 0.063(3) 0.049(3) 0.062(3) -0.006(2) -0.005(3) -0.002(3)
C23 0.064(3) 0.043(2) 0.058(3) -0.003(2) 0.002(2) 0.001(3)
C24 0.055(3) 0.038(2) 0.046(3) -0.001(2) -0.002(2) -0.003(2)
C25 0.072(3) 0.061(3) 0.046(3) -0.004(2) 0.006(2) -0.001(3)
C26 0.119(5) 0.099(4) 0.072(4) -0.011(3) 0.032(3) -0.041(4)
C27 0.109(5) 0.110(5) 0.076(4) 0.037(4) 0.013(4) 0.024(5)
C28 0.087(4) 0.092(4) 0.080(4) -0.012(3) 0.027(3) -0.004(4)
C29 0.079(4) 0.075(4) 0.082(4) -0.018(3) -0.012(3) -0.015(3)
C30 0.091(4) 0.066(3) 0.079(4) -0.004(3) 0.006(3) -0.027(3)
C31 0.053(3) 0.047(3) 0.045(3) 0.003(2) 0.003(2) -0.002(2)
C32 0.067(3) 0.045(3) 0.060(3) 0.004(3) -0.002(2) 0.001(3)
C33 0.081(3) 0.059(3) 0.057(3) 0.015(3) -0.009(2) 0.002(3)
C34 0.075(3) 0.072(3) 0.043(3) 0.006(3) -0.007(3) -0.008(3)
C35 0.053(3) 0.058(3) 0.045(3) 0.001(2) 0.001(2) -0.005(2)
C36 0.046(3) 0.048(3) 0.050(3) 0.006(2) -0.004(2) -0.001(2)
C37 0.105(4) 0.055(3) 0.076(4) 0.007(3) 0.003(3) 0.019(3)
C38 0.143(6) 0.084(4) 0.078(4) 0.015(3) -0.017(4) 0.023(4)
C39 0.083(4) 0.070(3) 0.054(3) -0.004(2) 0.003(3) 0.004(3)
C40 0.122(6) 0.165(7) 0.075(4) -0.012(4) 0.002(4) 0.079(6)
C41 0.192(8) 0.072(4) 0.110(5) -0.036(4) 0.069(5) -0.029(5)
C42 0.097(4) 0.107(4) 0.059(3) -0.016(3) 0.015(3) 0.008(4)
C43 0.064(3) 0.066(3) 0.066(3) 0.003(3) -0.014(3) -0.003(3)
C44 0.173(10) 0.240(13) 0.185(11) -0.034(11) 0.026(9) -0.076(11)
C45 0.079(6) 0.246(16) 0.32(2) 0.141(16) 0.035(10) 0.005(9)
C46 0.152(11) 0.168(12) 0.45(3) 0.198(17) 0.023(13) 0.059(10)
C47 0.51(4) 0.153(11) 0.35(2) 0.021(14) -0.26(3) 0.018(16)
Cl1 0.0587(7) 0.0856(9) 0.0698(8) 0.0226(7) -0.0097(6) 0.0067(7)
O1 0.0610(19) 0.0420(18) 0.0565(18) -0.0012(14) -0.0092(15) -0.0019(16)
O2 0.0484(17) 0.0434(17) 0.0484(18) -0.0040(13) -0.0017(14) -0.0028(14)
O3 0.0534(19) 0.0452(16) 0.0465(17) 0.0000(14) 0.0006(13) 0.0040(15)
O4 0.089(3) 0.091(3) 0.135(4) 0.009(3) -0.021(3) -0.041(3)
O5 0.122(5) 0.226(10) 0.229(9) -0.001(7) -0.053(5) -0.016(6)
P1 0.0478(6) 0.0437(7) 0.0597(8) 0.0056(5) 0.0022(5) -0.0001(5)
P2 0.0545(7) 0.0397(6) 0.0449(7) -0.0014(5) -0.0029(5) -0.0001(6)
Rh1 0.04996(19) 0.04642(18) 0.04977(19) 0.00416(17) -0.00460(17) -0.00125(18)

loop_
_atom_type_symbol
_atom_type_description
_atom_type_scat_dispersion_real
_atom_type_scat_dispersion_imag
_atom_type_scat_source
C C 0.0033 0.0016 'International Tables Vol C Tables 4.2.6.8 and 6.1.1.4'
H H 0.0000 0.0000 'International Tables Vol C Tables 4.2.6.8 and 6.1.1.4'
O O 0.0106 0.0060 'International Tables Vol C Tables 4.2.6.8 and 6.1.1.4'
P P 0.1023 0.0942 'International Tables Vol C Tables 4.2.6.8 and 6.1.1.4'
Cl Cl 0.1484 0.1585 'International Tables Vol C Tables 4.2.6.8 and 6.1.1.4'
Rh Rh -1.1178 0.9187 'International Tables Vol C Tables 4.2.6.8 and 6.1.1.4'

loop_
_geom_angle_atom_site_label_1
_geom_angle_atom_site_label_2
_geom_angle_atom_site_label_3
_geom_angle
C2 C1 C6 119.6(5)
C2 C1 P1 119.2(4)
C6 C1 P1 121.1(4)
C3 C2 C1 121.1(6)
C2 C3 C4 119.6(6)
C5 C4 C3 119.6(6)
C4 C5 C6 120.8(6)
C5 C6 C1 119.3(6)
C12 C7 C8 117.8(5)
C12 C7 P1 123.8(4)
C8 C7 P1 118.2(4)
C9 C8 C7 120.7(6)
C8 C9 C10 121.1(6)
C11 C10 C9 118.5(6)
C10 C11 C12 121.7(7)
C7 C12 C11 120.1(6)
C14 C13 C18 116.7(4)
C14 C13 P1 123.0(4)
C18 C13 P1 120.0(3)
C15 C14 C13 121.1(5)
C16 C15 C14 120.3(5)
C17 C16 C15 119.6(5)
C16 C17 C18 119.9(5)
C17 C18 C13 122.2(5)
C17 C18 O1 117.6(4)
C13 C18 O1 120.2(4)
C20 C19 C24 125.1(4)
C20 C19 O2 121.2(4)
C24 C19 O2 113.6(4)
C19 C20 C21 113.6(4)
C19 C20 C25 128.5(4)
C21 C20 C25 117.9(4)
C22 C21 C20 125.0(4)
C21 C22 C23 118.8(5)
C21 C22 C29 119.7(4)
C23 C22 C29 121.6(5)
C22 C23 C24 118.6(4)
C22 C23 C30 120.1(5)
C24 C23 C30 121.2(4)
C19 C24 C23 118.3(4)
C19 C24 C31 120.6(4)
C23 C24 C31 121.1(4)
C27 C25 C28 108.3(4)
C27 C25 C26 108.5(5)
C28 C25 C26 106.6(4)
C27 C25 C20 109.2(4)
C28 C25 C20 108.9(4)
C26 C25 C20 115.3(4)
C32 C31 C36 118.6(4)
C32 C31 C24 121.3(4)
C36 C31 C24 120.1(4)
C33 C32 C31 119.3(4)
C33 C32 C37 118.6(4)
C31 C32 C37 122.2(4)
C32 C33 C34 119.2(4)
C32 C33 C38 121.2(5)
C34 C33 C38 119.6(5)
C35 C34 C33 124.0(4)
C34 C35 C36 114.4(4)
C34 C35 C39 121.7(4)
C36 C35 C39 123.9(4)
C35 C36 C31 123.7(4)
C35 C36 O3 119.4(4)
C31 C36 O3 116.7(4)
C42 C39 C41 108.0(5)
C42 C39 C35 111.5(4)
C41 C39 C35 110.5(4)
C42 C39 C40 104.4(5)
C41 C39 C40 111.3(6)
C35 C39 C40 111.0(5)
O4 C43 Rh1 176.4(5)
O5 C45 C44 114.6(13)
C47 C46 O5 107.8(11)
C18 O1 P2 119.1(3)
C19 O2 P2 112.6(2)
C36 O3 P2 124.3(3)
C45 O5 C46 120.0(13)
C1 P1 C7 106.1(2)
C1 P1 C13 103.6(2)
C7 P1 C13 106.0(2)
C1 P1 Rh1 118.83(18)
C7 P1 Rh1 106.70(15)
C13 P1 Rh1 114.71(16)
O3 P2 O2 104.06(15)
O3 P2 O1 101.06(16)
O2 P2 O1 96.88(16)
O3 P2 Rh1 111.48(12)
O2 P2 Rh1 121.58(12)
O1 P2 Rh1 118.80(11)
C43 Rh1 P2 90.19(15)
C43 Rh1 P1 172.44(16)
P2 Rh1 P1 88.58(4)
C43 Rh1 Cl1 89.02(15)
P2 Rh1 Cl1 176.25(5)
P1 Rh1 Cl1 91.73(4)

loop_
_geom_bond_atom_site_label_1
_geom_bond_atom_site_label_2
_geom_bond_distance
C1 C2 1.374(7)
C1 C6 1.387(7)
C1 P1 1.817(5)
C2 C3 1.364(7)
C3 C4 1.397(9)
C4 C5 1.365(9)
C5 C6 1.385(7)
C7 C12 1.372(7)
C7 C8 1.385(7)
C7 P1 1.826(5)
C8 C9 1.361(8)
C9 C10 1.362(9)
C10 C11 1.346(8)
C11 C12 1.375(8)
C13 C14 1.386(6)
C13 C18 1.389(6)
C13 P1 1.827(4)
C14 C15 1.379(7)
C15 C16 1.372(8)
C16 C17 1.363(8)
C17 C18 1.368(6)
C18 O1 1.406(5)
C19 C20 1.375(6)
C19 C24 1.389(6)
C19 O2 1.430(5)
C20 C21 1.390(7)
C20 C25 1.541(6)
C21 C22 1.381(7)
C22 C23 1.400(6)
C22 C29 1.496(6)
C23 C24 1.404(6)
C23 C30 1.517(6)
C24 C31 1.494(6)
C25 C27 1.533(7)
C25 C28 1.533(7)
C25 C26 1.535(7)
C31 C32 1.392(6)
C31 C36 1.399(6)
C32 C33 1.388(6)
C32 C37 1.505(7)
C33 C34 1.394(7)
C33 C38 1.518(7)
C34 C35 1.387(6)
C35 C36 1.393(6)
C35 C39 1.528(7)
C36 O3 1.405(5)
C39 C42 1.521(7)
C39 C41 1.522(8)
C39 C40 1.531(8)
C43 O4 1.117(5)
C43 Rh1 1.902(5)
C44 C45 1.497(14)
C45 O5 1.372(17)
C46 C47 1.43(2)
C46 O5 1.466(14)
Cl1 Rh1 2.3651(12)
O1 P2 1.615(3)
O2 P2 1.612(3)
O3 P2 1.593(3)
P1 Rh1 2.3234(12)
P2 Rh1 2.1484(12)

loop_
_geom_torsion_atom_site_label_1
_geom_torsion_atom_site_label_2
_geom_torsion_atom_site_label_3
_geom_torsion_atom_site_label_4
_geom_torsion
C6 C1 C2 C3 -1.6(9)
P1 C1 C2 C3 -177.5(5)
C1 C2 C3 C4 1.0(10)
C2 C3 C4 C5 -0.4(10)
C3 C4 C5 C6 0.4(10)
C4 C5 C6 C1 -1.0(9)
C2 C1 C6 C5 1.6(8)
P1 C1 C6 C5 177.4(4)
C12 C7 C8 C9 0.9(7)
P1 C7 C8 C9 176.8(4)
C7 C8 C9 C10 -1.3(9)
C8 C9 C10 C11 0.4(10)
C9 C10 C11 C12 0.7(11)
C8 C7 C12 C11 0.2(8)
P1 C7 C12 C11 -175.4(5)
C10 C11 C12 C7 -1.0(10)
C18 C13 C14 C15 -1.8(7)
P1 C13 C14 C15 -174.9(4)
C13 C14 C15 C16 0.6(9)
C14 C15 C16 C17 -0.9(9)
C15 C16 C17 C18 2.6(9)
C16 C17 C18 C13 -4.0(8)
C16 C17 C18 O1 179.0(5)
C14 C13 C18 C17 3.6(7)
P1 C13 C18 C17 176.9(4)
C14 C13 C18 O1 -179.5(4)
P1 C13 C18 O1 -6.2(6)
C24 C19 C20 C21 7.1(6)
O2 C19 C20 C21 -170.9(4)
C24 C19 C20 C25 -172.8(4)
O2 C19 C20 C25 9.3(7)
C19 C20 C21 C22 0.2(7)
C25 C20 C21 C22 -179.9(4)
C20 C21 C22 C23 -5.0(8)
C20 C21 C22 C29 176.0(4)
C21 C22 C23 C24 2.9(7)
C29 C22 C23 C24 -178.1(4)
C21 C22 C23 C30 180.0(4)
C29 C22 C23 C30 -1.0(7)
C20 C19 C24 C23 -9.1(7)
O2 C19 C24 C23 169.0(4)
C20 C19 C24 C31 170.9(4)
O2 C19 C24 C31 -11.0(6)
C22 C23 C24 C19 3.6(7)
C30 C23 C24 C19 -173.5(4)
C22 C23 C24 C31 -176.5(4)
C30 C23 C24 C31 6.5(7)
C19 C20 C25 C27 -118.4(5)
C21 C20 C25 C27 61.7(6)
C19 C20 C25 C28 123.6(5)
C21 C20 C25 C28 -56.3(6)
C19 C20 C25 C26 3.9(7)
C21 C20 C25 C26 -175.9(5)
C19 C24 C31 C32 -117.6(5)
C23 C24 C31 C32 62.4(6)
C19 C24 C31 C36 63.6(6)
C23 C24 C31 C36 -116.4(5)
C36 C31 C32 C33 5.1(7)
C24 C31 C32 C33 -173.7(4)
C36 C31 C32 C37 -174.2(5)
C24 C31 C32 C37 7.0(7)
C31 C32 C33 C34 2.3(7)
C37 C32 C33 C34 -178.4(5)
C31 C32 C33 C38 -177.4(5)
C37 C32 C33 C38 1.9(8)
C32 C33 C34 C35 -5.1(8)
C38 C33 C34 C35 174.6(5)
C33 C34 C35 C36 0.1(7)
C33 C34 C35 C39 178.1(5)
C34 C35 C36 C31 7.9(7)
C39 C35 C36 C31 -170.1(5)
C34 C35 C36 O3 -177.4(4)
C39 C35 C36 O3 4.6(7)
C32 C31 C36 C35 -10.6(7)
C24 C31 C36 C35 168.2(4)
C32 C31 C36 O3 174.5(4)
C24 C31 C36 O3 -6.7(6)
C34 C35 C39 C42 -14.3(7)
C36 C35 C39 C42 163.5(5)
C34 C35 C39 C41 105.9(6)
C36 C35 C39 C41 -76.3(6)
C34 C35 C39 C40 -130.1(5)
C36 C35 C39 C40 47.7(7)
C17 C18 O1 P2 -119.5(4)
C13 C18 O1 P2 63.4(5)
C20 C19 O2 P2 102.9(4)
C24 C19 O2 P2 -75.3(4)
C35 C36 O3 P2 123.8(4)
C31 C36 O3 P2 -61.2(5)
C44 C45 O5 C46 -177.6(9)
C47 C46 O5 C45 172.9(13)
C2 C1 P1 C7 -155.1(4)
C6 C1 P1 C7 29.0(5)
C2 C1 P1 C13 93.5(5)
C6 C1 P1 C13 -82.4(5)
C2 C1 P1 Rh1 -35.1(5)
C6 C1 P1 Rh1 149.0(4)
C12 C7 P1 C1 -117.9(4)
C8 C7 P1 C1 66.5(4)
C12 C7 P1 C13 -8.2(5)
C8 C7 P1 C13 176.2(4)
C12 C7 P1 Rh1 114.5(4)
C8 C7 P1 Rh1 -61.1(4)
C14 C13 P1 C1 2.8(5)
C18 C13 P1 C1 -170.1(4)
C14 C13 P1 C7 -108.6(4)
C18 C13 P1 C7 78.5(4)
C14 C13 P1 Rh1 133.9(4)
C18 C13 P1 Rh1 -38.9(4)
C36 O3 P2 O2 28.2(3)
C36 O3 P2 O1 -71.9(3)
C36 O3 P2 Rh1 160.9(3)
C19 O2 P2 O3 64.3(3)
C19 O2 P2 O1 167.6(3)
C19 O2 P2 Rh1 -62.4(3)
C18 O1 P2 O3 173.7(3)
C18 O1 P2 O2 67.8(3)
C18 O1 P2 Rh1 -64.1(3)
O4 C43 Rh1 P2 84(8)
O4 C43 Rh1 P1 3(9)
O4 C43 Rh1 Cl1 -92(8)
O3 P2 Rh1 C43 -43.1(2)
O2 P2 Rh1 C43 80.1(2)
O1 P2 Rh1 C43 -160.0(2)
O3 P2 Rh1 P1 129.41(12)
O2 P2 Rh1 P1 -107.33(13)
O1 P2 Rh1 P1 12.56(14)
O3 P2 Rh1 Cl1 34.7(8)
O2 P2 Rh1 Cl1 157.9(7)
O1 P2 Rh1 Cl1 -82.2(8)
C1 P1 Rh1 C43 -128.2(11)
C7 P1 Rh1 C43 -8.5(12)
C13 P1 Rh1 C43 108.5(11)
C1 P1 Rh1 P2 151.15(19)
C7 P1 Rh1 P2 -89.19(17)
C13 P1 Rh1 P2 27.86(16)
C1 P1 Rh1 Cl1 -32.59(19)
C7 P1 Rh1 Cl1 87.06(17)
C13 P1 Rh1 Cl1 -155.88(16)
